data_7211250
loop_
_publ_author_name
'Cantos, Paula M.'
'Pope, Simon J. A.'
'Cahill, Christopher L.'

_publ_section_title
;
 An exploration of homo- and heterometallic UO22+ hybrid materials
 containing chelidamic acid: synthesis, structure, and luminescence
 studies
;
_journal_issue 44
_journal_name_full CrystEngComm
_journal_page_first 9039
_journal_paper_doi 10.1039/c3ce41655k
_journal_volume 15
_journal_year 2013
_chemical_formula_sum 'C14 H4 N2 O18 U3'
_chemical_formula_weight 1202.28
_chemical_name_systematic
;
 ?
;
_space_group_IT_number 14
_symmetry_cell_setting monoclinic
_symmetry_space_group_name_Hall '-P 2yn'
_symmetry_space_group_name_H-M 'P 1 21/n 1'
_atom_sites_solution_hydrogens geom
_atom_sites_solution_primary direct
_atom_sites_solution_secondary difmap
_audit_creation_method SHELXL-97
_cell_angle_alpha 90.00
_cell_angle_beta 106.0310(10)
_cell_angle_gamma 90.00
_cell_formula_units_Z 2
_cell_length_a 10.0704(10)
_cell_length_b 8.3162(8)
_cell_length_c 13.6240(13)
_cell_measurement_reflns_used 8013
_cell_measurement_temperature 100(2)
_cell_measurement_theta_max 60.566
_cell_measurement_theta_min 5.803
_cell_volume 1096.61(18)
_computing_cell_refinement 'SAINT (Bruker-AXS)'
_computing_data_collection 'SMART V5.05 (Bruker-AXS)'
_computing_data_reduction 'SAINT (Bruker-AXS)'
_computing_molecular_graphics 'SHELXL-97 (Sheldrick, 1997)'
_computing_publication_material 'WINGX (Farrugia, 1998)'
_computing_structure_refinement 'SHELXL-97 (Sheldrick, 2008)'
_computing_structure_solution 'SHELXS-97, G. Sheldrick (1990)'
_diffrn_ambient_temperature 100(2)
_diffrn_measured_fraction_theta_full 0.962
_diffrn_measured_fraction_theta_max 0.858
_diffrn_measurement_device_type 'Bruker Apex CCD II'
_diffrn_measurement_method omega
_diffrn_radiation_monochromator graphite
_diffrn_radiation_source 'fine-focus sealed tube'
_diffrn_radiation_type MoK\a
_diffrn_radiation_wavelength 0.71073
_diffrn_reflns_av_R_equivalents 0.0477
_diffrn_reflns_av_sigmaI/netI 0.0572
_diffrn_reflns_limit_h_max 12
_diffrn_reflns_limit_h_min -12
_diffrn_reflns_limit_k_max 11
_diffrn_reflns_limit_k_min -9
_diffrn_reflns_limit_l_max 18
_diffrn_reflns_limit_l_min -18
_diffrn_reflns_number 7704
_diffrn_reflns_theta_full 25.00
_diffrn_reflns_theta_max 30.32
_diffrn_reflns_theta_min 2.24
_exptl_absorpt_coefficient_mu 22.193
_exptl_absorpt_correction_T_max 0.7460
_exptl_absorpt_correction_T_min 0.5382
_exptl_absorpt_correction_type empirical
_exptl_absorpt_process_details 'SADABS, G. Sheldrick (1999)'
_exptl_crystal_colour yellow
_exptl_crystal_density_diffrn 3.641
_exptl_crystal_density_method 'not measured'
_exptl_crystal_description plate
_exptl_crystal_F_000 1044
_exptl_crystal_size_max 0.3
_exptl_crystal_size_mid 0.2
_exptl_crystal_size_min 0.2
_refine_diff_density_max 1.757
_refine_diff_density_min -1.547
_refine_diff_density_rms 0.313
_refine_ls_extinction_method none
_refine_ls_goodness_of_fit_ref 0.998
_refine_ls_hydrogen_treatment constr
_refine_ls_matrix_type full
_refine_ls_number_parameters 169
_refine_ls_number_reflns 2836
_refine_ls_number_restraints 0
_refine_ls_restrained_S_all 0.998
_refine_ls_R_factor_all 0.0458
_refine_ls_R_factor_gt 0.0306
_refine_ls_shift/su_max 0.001
_refine_ls_shift/su_mean 0.000
_refine_ls_structure_factor_coef Fsqd
_refine_ls_weighting_details 'calc w=1/[\s^2^(Fo^2^)+(0.0201P)^2^+0.0000P] where P=(Fo^2^+2Fc^2^)/3'
_refine_ls_weighting_scheme calc
_refine_ls_wR_factor_gt 0.0572
_refine_ls_wR_factor_ref 0.0622
_reflns_number_gt 2263
_reflns_number_total 2836
_reflns_threshold_expression >2\s(I)
_cod_data_source_file c3ce41655k.txt
_cod_data_source_block Compound4
_cod_original_sg_symbol_H-M 'P 21/n'
_cod_database_code 7211250

loop_
_symmetry_equiv_pos_as_xyz
'x, y, z'
'-x+1/2, y+1/2, -z+1/2'
'-x, -y, -z'
'x-1/2, -y-1/2, z-1/2'

loop_
_atom_site_label
_atom_site_type_symbol
_atom_site_fract_x
_atom_site_fract_y
_atom_site_fract_z
_atom_site_U_iso_or_equiv
_atom_site_adp_type
_atom_site_occupancy
_atom_site_symmetry_multiplicity
_atom_site_calc_flag
_atom_site_refinement_flags
C1 C 0.2758(8) 0.5409(9) 0.1157(5) 0.0121(15) Uani 1 1 d .
C2 C 0.1779(8) 0.4241(9) 0.1082(5) 0.0141(16) Uani 1 1 d .
H1 H 0.0846 0.4492 0.0832 0.017 Uiso 1 1 calc R
C3 C 0.2196(7) 0.2629(9) 0.1391(5) 0.0102(14) Uani 1 1 d .
C4 C 0.3617(7) 0.2412(9) 0.1849(5) 0.0105(15) Uani 1 1 d .
H2 H 0.3947 0.1414 0.2115 0.013 Uiso 1 1 calc R
C5 C 0.4521(8) 0.3668(9) 0.1904(5) 0.0120(15) Uani 1 1 d .
C6 C 0.6055(8) 0.3547(8) 0.2306(5) 0.0095(14) Uani 1 1 d .
C7 C 0.2432(9) 0.7125(9) 0.0816(5) 0.0147(16) Uani 1 1 d .
N1 N 0.4121(6) 0.5163(7) 0.1559(4) 0.0094(12) Uani 1 1 d .
O1 O 0.6014(6) 0.6704(6) 0.0395(3) 0.0158(11) Uani 1 1 d .
O2 O 0.5660(5) 0.8024(6) 0.2756(4) 0.0169(12) Uani 1 1 d .
O3 O 0.6733(5) 0.4814(6) 0.2272(3) 0.0137(11) Uani 1 1 d .
O4 O 0.3448(6) 0.8016(6) 0.0808(4) 0.0178(12) Uani 1 1 d .
O5 O 0.5969(5) 1.0088(6) 0.1001(3) 0.0130(11) Uani 1 1 d .
O6 O 0.6621(5) 0.2235(6) 0.2653(4) 0.0147(11) Uani 1 1 d .
O7 O 0.1182(5) 0.7564(6) 0.0558(4) 0.0142(11) Uani 1 1 d .
O8 O 0.1322(5) 0.1447(6) 0.1277(3) 0.0120(10) Uani 1 1 d .
O9 O -0.1160(5) 0.9513(6) 0.0730(3) 0.0136(11) Uani 1 1 d .
U1 U 0.58514(3) 0.73290(3) 0.158761(19) 0.00993(8) Uani 1 1 d .
U2 U 0.0000 1.0000 0.0000 0.00797(9) Uani 1 2 d S

loop_
_atom_site_aniso_label
_atom_site_aniso_U_11
_atom_site_aniso_U_22
_atom_site_aniso_U_33
_atom_site_aniso_U_23
_atom_site_aniso_U_13
_atom_site_aniso_U_12
C1 0.012(4) 0.016(4) 0.007(3) -0.003(3) 0.000(3) 0.001(3)
C2 0.006(4) 0.013(4) 0.022(4) -0.003(3) 0.003(3) -0.002(3)
C3 0.003(4) 0.018(4) 0.010(3) -0.002(3) 0.003(2) -0.004(3)
C4 0.009(4) 0.015(4) 0.007(3) 0.004(3) 0.002(3) -0.001(3)
C5 0.013(4) 0.013(4) 0.010(3) 0.003(3) 0.003(3) 0.007(3)
C6 0.014(4) 0.009(3) 0.005(3) -0.001(2) 0.003(3) 0.006(3)
C7 0.019(5) 0.007(4) 0.017(3) -0.002(3) 0.004(3) 0.004(3)
N1 0.006(3) 0.010(3) 0.014(3) 0.001(2) 0.005(2) 0.002(2)
O1 0.016(3) 0.015(3) 0.015(2) -0.001(2) 0.004(2) 0.000(2)
O2 0.009(3) 0.022(3) 0.022(3) -0.001(2) 0.009(2) -0.003(2)
O3 0.008(3) 0.015(3) 0.017(2) 0.004(2) 0.0009(19) 0.002(2)
O4 0.006(3) 0.011(3) 0.033(3) -0.003(2) -0.001(2) -0.003(2)
O5 0.010(3) 0.014(3) 0.013(2) 0.003(2) 0.0014(19) 0.000(2)
O6 0.008(3) 0.013(3) 0.020(2) 0.001(2) -0.002(2) 0.003(2)
O7 0.005(3) 0.014(3) 0.021(3) 0.002(2) -0.001(2) 0.003(2)
O8 0.004(3) 0.011(3) 0.019(2) 0.001(2) 0.001(2) 0.000(2)
O9 0.011(3) 0.009(2) 0.021(2) 0.002(2) 0.004(2) -0.002(2)
U1 0.00726(15) 0.00861(13) 0.01291(12) -0.00001(10) 0.00109(9) -0.00059(11)
U2 0.0050(2) 0.00663(18) 0.01211(16) 0.00038(13) 0.00207(13) -0.00026(14)

loop_
_atom_type_symbol
_atom_type_description
_atom_type_scat_dispersion_real
_atom_type_scat_dispersion_imag
_atom_type_scat_source
C C 0.0033 0.0016 'International Tables Vol C Tables 4.2.6.8 and 6.1.1.4'
N N 0.0061 0.0033 'International Tables Vol C Tables 4.2.6.8 and 6.1.1.4'
O O 0.0106 0.0060 'International Tables Vol C Tables 4.2.6.8 and 6.1.1.4'
U U -9.6767 9.6646 'International Tables Vol C Tables 4.2.6.8 and 6.1.1.4'
H H 0.0000 0.0000 'International Tables Vol C Tables 4.2.6.8 and 6.1.1.4'

loop_
_geom_angle_atom_site_label_1
_geom_angle_atom_site_label_2
_geom_angle_atom_site_label_3
_geom_angle
_geom_angle_site_symmetry_1
_geom_angle_site_symmetry_3
N1 C1 C2 123.7(7) . .
N1 C1 C7 112.4(7) . .
C2 C1 C7 123.9(7) . .
C1 C2 C3 119.7(7) . .
C1 C2 H1 120.1 . .
C3 C2 H1 120.1 . .
O8 C3 C4 121.9(7) . .
O8 C3 C2 122.6(6) . .
C4 C3 C2 115.5(6) . .
C5 C4 C3 120.3(7) . .
C5 C4 H2 119.8 . .
C3 C4 H2 119.8 . .
N1 C5 C4 123.5(7) . .
N1 C5 C6 111.6(6) . .
C4 C5 C6 124.9(6) . .
O6 C6 O3 122.8(7) . .
O6 C6 C5 120.7(7) . .
O3 C6 C5 116.5(6) . .
O7 C7 O4 125.0(7) . .
O7 C7 C1 118.3(7) . .
O4 C7 C1 116.7(7) . .
C1 N1 C5 117.0(6) . .
C1 N1 U1 121.7(5) . .
C5 N1 U1 121.2(5) . .
C6 O3 U1 127.2(5) . .
C7 O4 U1 124.6(5) . .
C6 O6 U1 115.9(5) . 2_645
C7 O7 U2 135.3(5) . .
C3 O8 U2 137.8(4) . 1_545
O2 U1 O1 177.7(2) . .
O2 U1 O3 93.3(2) . .
O1 U1 O3 89.0(2) . .
O2 U1 O4 88.5(2) . .
O1 U1 O4 90.1(2) . .
O3 U1 O4 127.04(17) . .
O2 U1 O5 90.8(2) . .
O1 U1 O5 87.1(2) . .
O3 U1 O5 156.07(17) . .
O4 U1 O5 76.60(17) . .
O2 U1 O6 89.4(2) . 2_655
O1 U1 O6 91.7(2) . 2_655
O3 U1 O6 64.84(17) . 2_655
O4 U1 O6 168.04(17) . 2_655
O5 U1 O6 91.68(16) . 2_655
O2 U1 N1 90.1(2) . .
O1 U1 N1 90.9(2) . .
O3 U1 N1 63.41(18) . .
O4 U1 N1 63.66(18) . .
O5 U1 N1 140.21(17) . .
O6 U1 N1 128.12(17) 2_655 .
O9 U2 O9 180.0 . 3_575
O9 U2 O8 88.3(2) . 3_565
O9 U2 O8 91.7(2) 3_575 3_565
O9 U2 O8 91.7(2) . 1_565
O9 U2 O8 88.3(2) 3_575 1_565
O8 U2 O8 180.00(19) 3_565 1_565
O9 U2 O7 91.4(2) . 3_575
O9 U2 O7 88.6(2) 3_575 3_575
O8 U2 O7 94.16(17) 3_565 3_575
O8 U2 O7 85.84(17) 1_565 3_575
O9 U2 O7 88.6(2) . .
O9 U2 O7 91.4(2) 3_575 .
O8 U2 O7 85.84(17) 3_565 .
O8 U2 O7 94.16(17) 1_565 .
O7 U2 O7 180.0 3_575 .

loop_
_geom_bond_atom_site_label_1
_geom_bond_atom_site_label_2
_geom_bond_distance
_geom_bond_site_symmetry_2
C1 N1 1.345(9) .
C1 C2 1.368(10) .
C1 C7 1.508(10) .
C2 C3 1.433(10) .
C2 H1 0.9300 .
C3 O8 1.300(8) .
C3 C4 1.406(10) .
C4 C5 1.374(10) .
C4 H2 0.9300 .
C5 N1 1.351(9) .
C5 C6 1.493(10) .
C6 O6 1.261(8) .
C6 O3 1.264(8) .
C7 O7 1.264(9) .
C7 O4 1.266(9) .
N1 U1 2.499(6) .
O1 U1 1.757(5) .
O2 U1 1.753(5) .
O3 U1 2.361(5) .
O4 U1 2.428(5) .
O5 U1 2.444(5) .
O6 U1 2.470(5) 2_645
O7 U2 2.367(5) .
O8 U2 2.229(5) 1_545
O9 U2 1.778(5) .
U1 O6 2.470(5) 2_655
U2 O9 1.778(5) 3_575
U2 O8 2.229(5) 3_565
U2 O8 2.229(5) 1_565
U2 O7 2.367(5) 3_575
